data_1560518
loop_
_publ_author_name
'Wang, Jun'
'Bai, Chao'
'Hu, Huai-Ming'
'Yuan, Fei'
'Xue, Gang-Lin'

_publ_section_title
;
 A family of entangled coordination polymers constructed from a flexible
 V-shaped long bicarboxylic acid and auxiliary N-donor ligands:
 Luminescent sensing
;
_journal_name_full 'Journal of Solid State Chemistry'
_journal_page_first 87
_journal_page_last 97
_journal_paper_doi 10.1016/j.jssc.2017.02.015
_journal_volume 249
_journal_year 2017
_chemical_formula_sum 'C54 H40 N2 O13 Zn2'
_chemical_formula_weight 1055.62
_space_group_crystal_system monoclinic
_space_group_IT_number 14
_space_group_name_Hall '-P 2ybc'
_space_group_name_H-M_alt 'P 1 21/c 1'
_atom_sites_solution_hydrogens geom
_cell_angle_alpha 90
_cell_angle_beta 106.847(2)
_cell_angle_gamma 90
_cell_formula_units_Z 4
_cell_length_a 16.678(2)
_cell_length_b 16.269(2)
_cell_length_c 18.344(2)
_cell_measurement_temperature 293(2)
_cell_volume 4763.7(10)
_computing_cell_refinement 'Bruker SAINT'
_computing_data_collection 'Bruker APEX2'
_computing_data_reduction 'Bruker SAINT'
_computing_molecular_graphics 'Bruker SHELXTL'
_computing_publication_material 'Bruker SHELXTL'
_computing_structure_refinement 'SHELXL-2013 (Sheldrick, 2013)'
_computing_structure_solution 'SHELXS-97 (Sheldrick, 2008)'
_diffrn_ambient_temperature 293(2)
_diffrn_measured_fraction_theta_full 0.999
_diffrn_measured_fraction_theta_max 0.989
_diffrn_measurement_device_type 'Bruker APEX-II CCD'
_diffrn_measurement_method '\f and \w scans'
_diffrn_radiation_type MoK\a
_diffrn_radiation_wavelength 0.71073
_diffrn_reflns_av_R_equivalents 0.1002
_diffrn_reflns_av_unetI/netI 0.1292
_diffrn_reflns_Laue_measured_fraction_full 0.999
_diffrn_reflns_Laue_measured_fraction_max 0.989
_diffrn_reflns_limit_h_max 13
_diffrn_reflns_limit_h_min -20
_diffrn_reflns_limit_k_max 19
_diffrn_reflns_limit_k_min -20
_diffrn_reflns_limit_l_max 22
_diffrn_reflns_limit_l_min -21
_diffrn_reflns_number 25917
_diffrn_reflns_point_group_measured_fraction_full 0.999
_diffrn_reflns_point_group_measured_fraction_max 0.989
_diffrn_reflns_theta_full 25.242
_diffrn_reflns_theta_max 26.360
_diffrn_reflns_theta_min 1.276
_exptl_absorpt_coefficient_mu 1.077
_exptl_absorpt_correction_T_max 0.806
_exptl_absorpt_correction_T_min 0.772
_exptl_absorpt_correction_type multi-scan
_exptl_absorpt_process_details sadabs
_exptl_crystal_colour COLORLESS
_exptl_crystal_density_diffrn 1.472
_exptl_crystal_description BLOCK
_exptl_crystal_F_000 2168
_exptl_crystal_size_max 0.240
_exptl_crystal_size_mid 0.220
_exptl_crystal_size_min 0.200
_refine_diff_density_max 0.734
_refine_diff_density_min -0.564
_refine_diff_density_rms 0.088
_refine_ls_extinction_coef .
_refine_ls_extinction_method none
_refine_ls_goodness_of_fit_ref 1.047
_refine_ls_hydrogen_treatment constr
_refine_ls_matrix_type full
_refine_ls_number_parameters 640
_refine_ls_number_reflns 9614
_refine_ls_number_restraints 0
_refine_ls_restrained_S_all 1.047
_refine_ls_R_factor_all 0.1123
_refine_ls_R_factor_gt 0.0585
_refine_ls_shift/su_max 0.001
_refine_ls_shift/su_mean 0.000
_refine_ls_structure_factor_coef Fsqd
_refine_ls_weighting_details
;
 w=1/[\s^2^(Fo^2^)+(0.0200P)^2^+0.0000P]
 where P=(Fo^2^+2Fc^2^)/3
;
_refine_ls_weighting_scheme calc
_refine_ls_wR_factor_gt 0.1007
_refine_ls_wR_factor_ref 0.1201
_reflns_Friedel_coverage 0.000
_reflns_Friedel_fraction_full .
_reflns_Friedel_fraction_max .
_reflns_number_gt 4864
_reflns_number_total 9614
_reflns_threshold_expression 'I > 2\s(I)'
_cod_data_source_file JSSC-2017-249-87.cif
_cod_data_source_block 1
_cod_original_cell_volume 4763.6(10)
_cod_original_sg_symbol_H-M 'P 21/c'
_cod_database_code 1560518
_shelx_space_group_comment
;
The symmetry employed for this shelxl refinement is uniquely defined
by the following loop, which should always be used as a source of
symmetry information in preference to the above space-group names.
They are only intended as comments.
;
_shelx_estimated_absorpt_t_min 0.782
_shelx_estimated_absorpt_t_max 0.813
_shelxl_version_number 2013-2

loop_
_space_group_symop_operation_xyz
'x, y, z'
'-x, y+1/2, -z+1/2'
'-x, -y, -z'
'x, -y-1/2, z-1/2'

loop_
_atom_site_label
_atom_site_type_symbol
_atom_site_fract_x
_atom_site_fract_y
_atom_site_fract_z
_atom_site_U_iso_or_equiv
_atom_site_adp_type
_atom_site_occupancy
_atom_site_site_symmetry_order
_atom_site_calc_flag
_atom_site_refinement_flags_posn
_atom_site_refinement_flags_adp
_atom_site_refinement_flags_occupancy
_atom_site_disorder_assembly
_atom_site_disorder_group
Zn1 Zn 0.81560(3) 0.20994(3) 0.72880(3) 0.03858(17) Uani 1 1 d . . . . .
Zn2 Zn 0.74392(3) 0.37057(3) 0.62162(3) 0.04086(17) Uani 1 1 d . . . . .
O10 O 0.89835(19) 0.7052(2) 1.06938(18) 0.0537(9) Uani 1 1 d . . . . .
O9 O 0.7899(2) 0.56128(18) 1.03992(17) 0.0480(9) Uani 1 1 d . . . . .
O4 O 0.6093(2) -0.20065(19) 0.38601(19) 0.0623(10) Uani 1 1 d . . . . .
O5 O 0.6846(2) -0.5436(2) 0.55467(18) 0.0544(10) Uani 1 1 d . . . . .
O8 O 0.84776(19) 0.31246(19) 0.79342(17) 0.0476(9) Uani 1 1 d . . . . .
O3 O 0.4409(2) 0.0332(2) 0.3559(2) 0.0603(10) Uani 1 1 d . . . . .
O12 O 0.90112(19) 0.2244(2) 0.67297(18) 0.0494(9) Uani 1 1 d . . . . .
O11 O 0.8375(2) 0.3254(2) 0.59444(19) 0.0598(10) Uani 1 1 d . . . . .
C34 C 0.7717(4) 0.7107(5) 1.2662(3) 0.085(2) Uani 1 1 d . . . . .
H34 H 0.7558 0.7452 1.2999 0.102 Uiso 1 1 calc R U . . .
O2 O 0.7276(2) 0.1718(2) 0.63383(18) 0.0516(9) Uani 1 1 d . . . . .
C14 C 0.5420(3) -0.1313(3) 0.2727(3) 0.0414(12) Uani 1 1 d . . . . .
O6 O 0.8011(3) -0.4787(2) 0.6073(3) 0.0863(13) Uani 1 1 d . . . . .
O7 O 0.7498(2) 0.3981(2) 0.72444(18) 0.0639(11) Uani 1 1 d . . . . .
O1 O 0.6544(2) 0.2851(2) 0.5932(2) 0.0649(11) Uani 1 1 d . . . . .
C36 C 0.8596(3) 0.6842(3) 1.1836(3) 0.0500(14) Uani 1 1 d . . . . .
C2 C 0.6073(3) 0.1623(3) 0.5276(3) 0.0413(12) Uani 1 1 d . . . . .
N1 N 0.8652(3) 0.1047(2) 0.7910(2) 0.0514(12) Uani 1 1 d . . . . .
C24 C 0.8038(3) 0.4252(3) 0.8549(3) 0.0404(12) Uani 1 1 d . . . . .
C47 C 0.9217(6) -0.0291(4) 0.8772(4) 0.107(3) Uani 1 1 d . . . . .
H47 H 0.9409 -0.0750 0.9075 0.129 Uiso 1 1 calc R U . . .
C13 C 0.5822(3) -0.1378(3) 0.2169(3) 0.0575(15) Uani 1 1 d . . . . .
H13 H 0.6059 -0.1878 0.2097 0.069 Uiso 1 1 calc R U . . .
C28 C 0.7505(3) 0.5385(3) 0.9108(3) 0.0413(12) Uani 1 1 d . . . . .
H28 H 0.7160 0.5844 0.9053 0.050 Uiso 1 1 calc R U . . .
C41 C 1.0503(3) 0.7579(3) 0.9315(3) 0.0383(12) Uani 1 1 d . . . . .
C21 C 0.5876(3) -0.3405(3) 0.4209(3) 0.0539(15) Uani 1 1 d . . . . .
H21 H 0.5346 -0.3429 0.3860 0.065 Uiso 1 1 calc R U . . .
C42 C 1.0607(3) 0.8002(3) 0.9980(3) 0.0483(13) Uani 1 1 d . . . . .
H42 H 1.1021 0.8402 1.0117 0.058 Uiso 1 1 calc R U . . .
C27 C 0.7992(3) 0.5155(3) 0.9812(3) 0.0398(12) Uani 1 1 d . . . . .
C22 C 0.7293(4) -0.4811(4) 0.5615(3) 0.0552(15) Uani 1 1 d . . . . .
N2 N 0.7299(3) 0.1877(3) 0.7955(2) 0.0494(11) Uani 1 1 d . . . . .
C9 C 0.5068(3) -0.0573(3) 0.2827(3) 0.0392(12) Uani 1 1 d . . . . .
C19 C 0.6958(3) -0.4069(3) 0.5156(3) 0.0430(13) Uani 1 1 d . . . . .
C43 C 1.0111(3) 0.7850(3) 1.0455(3) 0.0500(13) Uani 1 1 d . . . . .
H43 H 1.0197 0.8147 1.0904 0.060 Uiso 1 1 calc R U . . .
C29 C 0.7526(3) 0.4936(3) 0.8478(3) 0.0424(12) Uani 1 1 d . . . . .
H29 H 0.7192 0.5093 0.7999 0.051 Uiso 1 1 calc R U . . .
C31 C 0.8215(3) 0.6075(3) 1.1674(3) 0.0470(13) Uani 1 1 d . . . . .
C7 C 0.5311(3) 0.1951(3) 0.4875(3) 0.0484(13) Uani 1 1 d . . . . .
H7 H 0.5164 0.2479 0.4982 0.058 Uiso 1 1 calc R U . . .
C16 C 0.6330(3) -0.2707(3) 0.4277(3) 0.0468(13) Uani 1 1 d . . . . .
C5 C 0.4993(3) 0.0723(3) 0.4134(3) 0.0470(13) Uani 1 1 d . . . . .
C25 C 0.8520(3) 0.4036(3) 0.9255(3) 0.0548(15) Uani 1 1 d . . . . .
H25 H 0.8868 0.3579 0.9311 0.066 Uiso 1 1 calc R U . . .
C8 C 0.4569(3) -0.0496(3) 0.3384(3) 0.0553(15) Uani 1 1 d . . . . .
H8A H 0.4038 -0.0776 0.3179 0.066 Uiso 1 1 calc R U . . .
H8B H 0.4868 -0.0773 0.3852 0.066 Uiso 1 1 calc R U . . .
C4 C 0.5744(3) 0.0395(3) 0.4517(3) 0.0545(14) Uani 1 1 d . . . . .
H4 H 0.5899 -0.0123 0.4389 0.065 Uiso 1 1 calc R U . . .
C11 C 0.5551(3) 0.0011(4) 0.1822(3) 0.0615(16) Uani 1 1 d . . . . .
H11 H 0.5601 0.0459 0.1524 0.074 Uiso 1 1 calc R U . . .
C20 C 0.6188(3) -0.4079(3) 0.4647(3) 0.0458(13) Uani 1 1 d . . . . .
H20 H 0.5863 -0.4553 0.4594 0.055 Uiso 1 1 calc R U . . .
C38 C 0.9493(3) 0.7264(3) 1.0263(3) 0.0414(12) Uani 1 1 d . . . . .
C6 C 0.4778(3) 0.1497(3) 0.4324(3) 0.0517(14) Uani 1 1 d . . . . .
H6 H 0.4256 0.1712 0.4067 0.062 Uiso 1 1 calc R U . . .
C15 C 0.5391(3) -0.2059(3) 0.3205(3) 0.0510(14) Uani 1 1 d . . . . .
H15A H 0.4876 -0.2066 0.3350 0.061 Uiso 1 1 calc R U . . .
H15B H 0.5419 -0.2557 0.2923 0.061 Uiso 1 1 calc R U . . .
C40 C 0.9848(3) 0.6998(3) 0.9116(3) 0.0497(14) Uani 1 1 d . . . . .
H40 H 0.9747 0.6713 0.8658 0.060 Uiso 1 1 calc R U . . .
C3 C 0.6271(3) 0.0838(3) 0.5093(3) 0.0496(14) Uani 1 1 d . . . . .
H3 H 0.6777 0.0606 0.5371 0.060 Uiso 1 1 calc R U . . .
C12 C 0.5879(3) -0.0723(4) 0.1721(3) 0.0655(17) Uani 1 1 d . . . . .
H12 H 0.6146 -0.0783 0.1344 0.079 Uiso 1 1 calc R U . . .
C23 C 0.8011(3) 0.3754(3) 0.7855(3) 0.0452(13) Uani 1 1 d . . . . .
C30 C 0.8439(3) 0.5475(3) 1.1140(3) 0.0556(15) Uani 1 1 d . . . . .
H30A H 0.9017 0.5554 1.1145 0.067 Uiso 1 1 calc R U . . .
H30B H 0.8375 0.4916 1.1299 0.067 Uiso 1 1 calc R U . . .
C44 C 0.8915(3) 0.2712(3) 0.6157(3) 0.0412(12) Uani 1 1 d . . . . .
C32 C 0.7588(3) 0.5867(4) 1.1997(3) 0.0623(16) Uani 1 1 d . . . . .
H32 H 0.7319 0.5363 1.1873 0.075 Uiso 1 1 calc R U . . .
C26 C 0.8503(3) 0.4480(3) 0.9889(3) 0.0537(14) Uani 1 1 d . . . . .
H26 H 0.8838 0.4324 1.0368 0.064 Uiso 1 1 calc R U . . .
C35 C 0.8336(4) 0.7353(3) 1.2342(3) 0.0713(18) Uani 1 1 d . . . . .
H35 H 0.8584 0.7866 1.2464 0.086 Uiso 1 1 calc R U . . .
C37 C 0.9269(3) 0.7139(3) 1.1490(3) 0.0663(16) Uani 1 1 d . . . . .
H37A H 0.9398 0.7711 1.1621 0.080 Uiso 1 1 calc R U . . .
H37B H 0.9776 0.6820 1.1692 0.080 Uiso 1 1 calc R U . . .
O13 O 0.8941(3) 0.5559(3) 0.7603(3) 0.150(2) Uani 1 1 d . . . . .
C1 C 0.6661(3) 0.2092(3) 0.5886(3) 0.0450(13) Uani 1 1 d . . . . .
C50 C 0.7477(3) 0.1247(4) 0.8438(3) 0.0608(16) Uani 1 1 d . . . . .
C10 C 0.5141(3) 0.0092(3) 0.2368(3) 0.0556(15) Uani 1 1 d . . . . .
H10 H 0.4909 0.0597 0.2433 0.067 Uiso 1 1 calc R U . . .
C49 C 0.8216(4) 0.0774(3) 0.8394(3) 0.066(2) Uani 1 1 d . . . . .
C48 C 0.8506(5) 0.0080(4) 0.8818(4) 0.091(2) Uani 1 1 d . . . . .
H48 H 0.8213 -0.0134 0.9136 0.109 Uiso 1 1 calc R U . . .
C18 C 0.7407(3) -0.3362(4) 0.5239(3) 0.0729(18) Uani 1 1 d . . . . .
H18 H 0.7936 -0.3340 0.5589 0.087 Uiso 1 1 calc R U . . .
C53 C 0.6224(4) 0.2232(4) 0.8516(3) 0.0745(19) Uani 1 1 d . . . . .
H53 H 0.5798 0.2592 0.8538 0.089 Uiso 1 1 calc R U . . .
C46 C 0.9668(4) -0.0023(4) 0.8301(4) 0.090(2) Uani 1 1 d . . . . .
H46 H 1.0157 -0.0283 0.8280 0.108 Uiso 1 1 calc R U . . .
C39 C 0.9356(3) 0.6846(3) 0.9586(3) 0.0528(14) Uani 1 1 d . . . . .
H39 H 0.8928 0.6459 0.9446 0.063 Uiso 1 1 calc R U . . .
C33 C 0.7350(4) 0.6373(5) 1.2488(4) 0.081(2) Uani 1 1 d . . . . .
H33 H 0.6933 0.6209 1.2701 0.097 Uiso 1 1 calc R U . . .
C54 C 0.6661(3) 0.2354(4) 0.8013(3) 0.0593(15) Uani 1 1 d . . . . .
H54 H 0.6512 0.2799 0.7683 0.071 Uiso 1 1 calc R U . . .
C45 C 0.9342(4) 0.0682(3) 0.7844(3) 0.0658(17) Uani 1 1 d . . . . .
H45 H 0.9611 0.0884 0.7502 0.079 Uiso 1 1 calc R U . . .
C17 C 0.7084(4) -0.2664(3) 0.4805(3) 0.0756(19) Uani 1 1 d . . . . .
H17 H 0.7387 -0.2176 0.4881 0.091 Uiso 1 1 calc R U . . .
C51 C 0.7026(4) 0.1076(4) 0.8958(3) 0.082(2) Uani 1 1 d . . . . .
H51 H 0.7151 0.0620 0.9277 0.098 Uiso 1 1 calc R U . . .
C52 C 0.6413(4) 0.1589(5) 0.8981(4) 0.092(2) Uani 1 1 d . . . . .
H52 H 0.6111 0.1496 0.9327 0.110 Uiso 1 1 calc R U . . .

loop_
_atom_site_aniso_label
_atom_site_aniso_U_11
_atom_site_aniso_U_22
_atom_site_aniso_U_33
_atom_site_aniso_U_23
_atom_site_aniso_U_13
_atom_site_aniso_U_12
Zn1 0.0493(4) 0.0320(3) 0.0339(3) 0.0013(3) 0.0112(3) 0.0070(3)
Zn2 0.0536(4) 0.0325(3) 0.0360(3) 0.0016(3) 0.0121(3) 0.0114(3)
O10 0.043(2) 0.085(3) 0.036(2) -0.0016(19) 0.0159(18) -0.0086(19)
O9 0.061(2) 0.043(2) 0.0328(19) -0.0082(16) 0.0025(18) 0.0096(17)
O4 0.070(2) 0.032(2) 0.064(2) 0.0204(18) -0.012(2) -0.0124(18)
O5 0.081(3) 0.031(2) 0.049(2) 0.0082(17) 0.015(2) 0.0060(19)
O8 0.057(2) 0.040(2) 0.044(2) -0.0119(16) 0.0123(18) 0.0061(17)
O3 0.047(2) 0.060(3) 0.069(3) -0.018(2) 0.009(2) 0.0025(19)
O12 0.053(2) 0.057(2) 0.041(2) -0.0001(18) 0.0188(18) 0.0138(17)
O11 0.075(3) 0.047(2) 0.069(3) 0.012(2) 0.038(2) 0.026(2)
C34 0.083(5) 0.136(7) 0.053(4) -0.014(4) 0.045(4) 0.015(5)
O2 0.060(2) 0.048(2) 0.041(2) -0.0008(17) 0.0061(19) -0.0037(18)
C14 0.041(3) 0.040(3) 0.038(3) 0.005(2) 0.004(2) 0.001(2)
O6 0.079(3) 0.059(3) 0.112(3) 0.040(2) 0.013(3) 0.016(2)
O7 0.081(3) 0.066(3) 0.035(2) -0.0088(19) 0.003(2) 0.027(2)
O1 0.062(2) 0.043(2) 0.090(3) -0.016(2) 0.023(2) -0.0091(19)
C36 0.047(3) 0.070(4) 0.034(3) -0.003(3) 0.015(3) -0.006(3)
C2 0.046(3) 0.040(3) 0.040(3) -0.003(2) 0.015(3) -0.006(3)
N1 0.063(3) 0.028(2) 0.049(3) -0.009(2) -0.005(2) 0.016(2)
C24 0.052(3) 0.040(3) 0.027(3) 0.000(2) 0.008(3) 0.005(2)
C47 0.164(9) 0.078(6) 0.067(5) 0.035(4) 0.014(5) 0.019(5)
C13 0.055(4) 0.053(4) 0.060(4) -0.002(3) 0.009(3) 0.009(3)
C28 0.048(3) 0.037(3) 0.034(3) -0.001(2) 0.004(3) 0.007(2)
C41 0.043(3) 0.029(3) 0.043(3) 0.006(2) 0.013(3) 0.004(2)
C21 0.055(3) 0.030(3) 0.062(4) 0.008(3) -0.008(3) -0.005(3)
C42 0.056(4) 0.037(3) 0.053(3) -0.005(3) 0.016(3) -0.009(3)
C27 0.049(3) 0.029(3) 0.043(3) -0.007(2) 0.015(3) 0.002(2)
C22 0.051(4) 0.070(4) 0.044(3) 0.011(3) 0.012(3) 0.026(3)
N2 0.062(3) 0.050(3) 0.033(2) 0.007(2) 0.009(2) -0.008(2)
C9 0.038(3) 0.037(3) 0.039(3) 0.003(2) 0.006(2) -0.001(2)
C19 0.052(3) 0.027(3) 0.053(3) 0.006(2) 0.021(3) 0.001(3)
C43 0.060(4) 0.047(3) 0.044(3) -0.012(3) 0.017(3) -0.003(3)
C29 0.043(3) 0.041(3) 0.039(3) -0.003(2) 0.005(2) 0.010(2)
C31 0.051(4) 0.051(4) 0.031(3) -0.007(3) 0.000(3) 0.006(3)
C7 0.052(4) 0.040(3) 0.054(3) -0.001(3) 0.015(3) 0.002(3)
C16 0.043(3) 0.042(3) 0.046(3) 0.008(3) -0.003(3) -0.005(3)
C5 0.038(3) 0.054(4) 0.046(3) -0.010(3) 0.008(3) -0.003(3)
C25 0.071(4) 0.039(3) 0.056(4) -0.005(3) 0.021(3) 0.020(3)
C8 0.055(4) 0.047(4) 0.063(4) -0.008(3) 0.015(3) -0.010(3)
C4 0.048(3) 0.045(3) 0.067(4) -0.014(3) 0.010(3) 0.007(3)
C11 0.064(4) 0.062(4) 0.058(4) 0.028(3) 0.016(3) 0.002(3)
C20 0.048(3) 0.033(3) 0.049(3) -0.001(3) 0.002(3) -0.006(2)
C38 0.035(3) 0.053(3) 0.034(3) 0.000(3) 0.007(3) 0.002(3)
C6 0.041(3) 0.051(4) 0.059(4) 0.000(3) 0.009(3) 0.006(3)
C15 0.055(3) 0.037(3) 0.048(3) 0.004(3) -0.006(3) -0.005(3)
C40 0.057(4) 0.056(4) 0.036(3) -0.005(3) 0.012(3) -0.009(3)
C3 0.038(3) 0.058(4) 0.052(3) -0.004(3) 0.011(3) 0.009(3)
C12 0.063(4) 0.088(5) 0.050(4) 0.010(4) 0.023(3) -0.004(4)
C23 0.046(3) 0.038(3) 0.056(4) -0.004(3) 0.021(3) 0.004(3)
C30 0.072(4) 0.046(3) 0.045(3) -0.002(3) 0.011(3) 0.005(3)
C44 0.049(3) 0.038(3) 0.041(3) -0.009(3) 0.020(3) -0.009(3)
C32 0.059(4) 0.078(4) 0.052(4) -0.004(3) 0.020(3) -0.017(3)
C26 0.068(4) 0.048(3) 0.034(3) -0.001(3) -0.002(3) 0.016(3)
C35 0.098(5) 0.057(4) 0.050(4) -0.030(3) 0.007(4) 0.000(3)
C37 0.071(4) 0.075(4) 0.053(4) -0.008(3) 0.019(3) -0.012(3)
O13 0.148(5) 0.148(5) 0.163(5) -0.018(4) 0.059(4) -0.055(4)
C1 0.054(4) 0.044(3) 0.047(3) 0.003(3) 0.030(3) 0.000(3)
C50 0.056(4) 0.058(4) 0.057(4) -0.018(3) -0.002(3) 0.009(3)
C10 0.053(4) 0.041(3) 0.069(4) 0.012(3) 0.013(3) 0.004(3)
C49 0.122(6) 0.041(4) 0.023(3) 0.013(3) 0.002(3) -0.039(4)
C48 0.120(7) 0.065(5) 0.084(5) 0.014(4) 0.027(5) 0.014(4)
C18 0.053(4) 0.067(4) 0.075(4) 0.025(3) -0.018(3) -0.007(3)
C53 0.067(4) 0.109(6) 0.056(4) 0.001(4) 0.031(4) -0.005(4)
C46 0.106(6) 0.062(5) 0.081(5) -0.006(4) -0.008(4) 0.043(4)
C39 0.040(3) 0.070(4) 0.049(3) -0.005(3) 0.013(3) -0.022(3)
C33 0.070(5) 0.107(6) 0.072(5) -0.014(4) 0.031(4) -0.010(4)
C54 0.047(4) 0.070(4) 0.061(4) -0.005(3) 0.016(3) 0.007(3)
C45 0.095(5) 0.046(4) 0.047(3) -0.006(3) 0.005(3) 0.006(3)
C17 0.079(5) 0.040(4) 0.093(5) 0.027(3) 0.001(4) -0.022(3)
C51 0.111(6) 0.106(6) 0.036(3) 0.019(4) 0.033(4) -0.032(5)
C52 0.078(5) 0.128(7) 0.082(5) 0.001(5) 0.043(5) 0.002(5)

loop_
_atom_type_symbol
_atom_type_description
_atom_type_scat_dispersion_real
_atom_type_scat_dispersion_imag
_atom_type_scat_source
C C 0.0033 0.0016 'International Tables Vol C Tables 4.2.6.8 and 6.1.1.4'
H H 0.0000 0.0000 'International Tables Vol C Tables 4.2.6.8 and 6.1.1.4'
N N 0.0061 0.0033 'International Tables Vol C Tables 4.2.6.8 and 6.1.1.4'
O O 0.0106 0.0060 'International Tables Vol C Tables 4.2.6.8 and 6.1.1.4'
Zn Zn 0.2839 1.4301 'International Tables Vol C Tables 4.2.6.8 and 6.1.1.4'

loop_
_geom_angle_atom_site_label_1
_geom_angle_atom_site_label_2
_geom_angle_atom_site_label_3
_geom_angle
_geom_angle_site_symmetry_1
_geom_angle_site_symmetry_3
O12 Zn1 O2 92.42(13) . .
O12 Zn1 O8 95.50(13) . .
O2 Zn1 O8 139.41(13) . .
O12 Zn1 N1 98.52(17) . .
O2 Zn1 N1 107.00(14) . .
O8 Zn1 N1 111.03(13) . .
O12 Zn1 N2 175.39(15) . .
O2 Zn1 N2 90.13(14) . .
O8 Zn1 N2 85.03(14) . .
N1 Zn1 N2 77.06(18) . .
O7 Zn2 O11 122.23(15) . .
O7 Zn2 O5 109.15(14) . 1_565
O11 Zn2 O5 114.64(15) . 1_565
O7 Zn2 O1 103.92(16) . .
O11 Zn2 O1 105.60(15) . .
O5 Zn2 O1 97.56(15) 1_565 .
C38 O10 C37 119.8(4) . .
C27 O9 C30 119.3(4) . .
C16 O4 C15 117.3(4) . .
C22 O5 Zn2 110.2(3) . 1_545
C23 O8 Zn1 123.2(3) . .
C5 O3 C8 118.3(4) . .
C44 O12 Zn1 123.9(3) . .
C44 O11 Zn2 139.7(3) . .
C33 C34 C35 120.1(6) . .
C33 C34 H34 119.9 . .
C35 C34 H34 119.9 . .
C1 O2 Zn1 131.4(3) . .
C9 C14 C13 118.9(5) . .
C9 C14 C15 122.8(5) . .
C13 C14 C15 118.3(5) . .
C23 O7 Zn2 129.8(3) . .
C1 O1 Zn2 125.7(3) . .
C31 C36 C35 117.5(5) . .
C31 C36 C37 122.8(5) . .
C35 C36 C37 119.7(5) . .
C3 C2 C7 118.5(5) . .
C3 C2 C1 120.6(5) . .
C7 C2 C1 120.9(5) . .
C45 N1 C49 123.3(5) . .
C45 N1 Zn1 122.1(4) . .
C49 N1 Zn1 114.6(4) . .
C25 C24 C29 118.4(4) . .
C25 C24 C23 122.3(5) . .
C29 C24 C23 119.2(4) . .
C48 C47 C46 123.2(7) . .
C48 C47 H47 118.4 . .
C46 C47 H47 118.4 . .
C12 C13 C14 121.3(5) . .
C12 C13 H13 119.4 . .
C14 C13 H13 119.4 . .
C27 C28 C29 119.7(4) . .
C27 C28 H28 120.1 . .
C29 C28 H28 120.1 . .
C42 C41 C40 117.2(5) . .
C42 C41 C44 120.6(5) . 2_756
C40 C41 C44 122.1(5) . 2_756
C16 C21 C20 120.7(5) . .
C16 C21 H21 119.6 . .
C20 C21 H21 119.6 . .
C41 C42 C43 121.8(5) . .
C41 C42 H42 119.1 . .
C43 C42 H42 119.1 . .
O9 C27 C28 115.3(4) . .
O9 C27 C26 124.7(4) . .
C28 C27 C26 120.0(5) . .
O6 C22 O5 121.5(5) . .
O6 C22 C19 119.1(6) . .
O5 C22 C19 119.4(5) . .
C50 N2 C54 114.9(5) . .
C50 N2 Zn1 116.6(4) . .
C54 N2 Zn1 127.9(4) . .
C14 C9 C10 118.9(5) . .
C14 C9 C8 120.4(4) . .
C10 C9 C8 120.6(5) . .
C20 C19 C18 118.1(5) . .
C20 C19 C22 120.5(5) . .
C18 C19 C22 121.4(5) . .
C38 C43 C42 120.2(5) . .
C38 C43 H43 119.9 . .
C42 C43 H43 119.9 . .
C28 C29 C24 120.9(4) . .
C28 C29 H29 119.6 . .
C24 C29 H29 119.6 . .
C32 C31 C36 118.8(5) . .
C32 C31 C30 118.7(5) . .
C36 C31 C30 122.4(5) . .
C6 C7 C2 119.4(5) . .
C6 C7 H7 120.3 . .
C2 C7 H7 120.3 . .
C21 C16 C17 119.4(5) . .
C21 C16 O4 125.9(5) . .
C17 C16 O4 114.7(4) . .
C4 C5 O3 124.1(5) . .
C4 C5 C6 119.8(5) . .
O3 C5 C6 116.1(5) . .
C24 C25 C26 121.3(5) . .
C24 C25 H25 119.4 . .
C26 C25 H25 119.4 . .
O3 C8 C9 114.1(4) . .
O3 C8 H8A 108.7 . .
C9 C8 H8A 108.7 . .
O3 C8 H8B 108.7 . .
C9 C8 H8B 108.7 . .
H8A C8 H8B 107.6 . .
C5 C4 C3 118.9(5) . .
C5 C4 H4 120.6 . .
C3 C4 H4 120.6 . .
C12 C11 C10 119.6(5) . .
C12 C11 H11 120.2 . .
C10 C11 H11 120.2 . .
C19 C20 C21 121.3(5) . .
C19 C20 H20 119.4 . .
C21 C20 H20 119.4 . .
O10 C38 C43 125.1(5) . .
O10 C38 C39 115.4(4) . .
C43 C38 C39 119.4(5) . .
C7 C6 C5 121.5(5) . .
C7 C6 H6 119.2 . .
C5 C6 H6 119.2 . .
O4 C15 C14 106.7(4) . .
O4 C15 H15A 110.4 . .
C14 C15 H15A 110.4 . .
O4 C15 H15B 110.4 . .
C14 C15 H15B 110.4 . .
H15A C15 H15B 108.6 . .
C39 C40 C41 121.1(5) . .
C39 C40 H40 119.5 . .
C41 C40 H40 119.5 . .
C4 C3 C2 121.9(5) . .
C4 C3 H3 119.1 . .
C2 C3 H3 119.1 . .
C11 C12 C13 120.5(5) . .
C11 C12 H12 119.8 . .
C13 C12 H12 119.8 . .
O7 C23 O8 125.3(5) . .
O7 C23 C24 116.5(4) . .
O8 C23 C24 118.2(5) . .
O9 C30 C31 108.3(4) . .
O9 C30 H30A 110.0 . .
C31 C30 H30A 110.0 . .
O9 C30 H30B 110.0 . .
C31 C30 H30B 110.0 . .
H30A C30 H30B 108.4 . .
O11 C44 O12 126.4(5) . .
O11 C44 C41 117.2(5) . 2_746
O12 C44 C41 116.5(5) . 2_746
C33 C32 C31 122.4(6) . .
C33 C32 H32 118.8 . .
C31 C32 H32 118.8 . .
C27 C26 C25 119.8(5) . .
C27 C26 H26 120.1 . .
C25 C26 H26 120.1 . .
C34 C35 C36 121.3(6) . .
C34 C35 H35 119.3 . .
C36 C35 H35 119.3 . .
O10 C37 C36 109.5(4) . .
O10 C37 H37A 109.8 . .
C36 C37 H37A 109.8 . .
O10 C37 H37B 109.8 . .
C36 C37 H37B 109.8 . .
H37A C37 H37B 108.2 . .
O1 C1 O2 122.6(5) . .
O1 C1 C2 118.7(5) . .
O2 C1 C2 118.8(5) . .
N2 C50 C51 123.0(5) . .
N2 C50 C49 113.2(5) . .
C51 C50 C49 123.8(6) . .
C11 C10 C9 120.9(5) . .
C11 C10 H10 119.5 . .
C9 C10 H10 119.5 . .
N1 C49 C48 117.7(7) . .
N1 C49 C50 118.4(5) . .
C48 C49 C50 124.0(6) . .
C47 C48 C49 120.0(7) . .
C47 C48 H48 120.0 . .
C49 C48 H48 120.0 . .
C19 C18 C17 121.0(5) . .
C19 C18 H18 119.5 . .
C17 C18 H18 119.5 . .
C52 C53 C54 118.8(7) . .
C52 C53 H53 120.6 . .
C54 C53 H53 120.6 . .
C47 C46 C45 116.1(6) . .
C47 C46 H46 122.0 . .
C45 C46 H46 122.0 . .
C40 C39 C38 120.2(5) . .
C40 C39 H39 119.9 . .
C38 C39 H39 119.9 . .
C34 C33 C32 119.8(6) . .
C34 C33 H33 120.1 . .
C32 C33 H33 120.1 . .
N2 C54 C53 124.5(6) . .
N2 C54 H54 117.8 . .
C53 C54 H54 117.8 . .
N1 C45 C46 119.7(6) . .
N1 C45 H45 120.2 . .
C46 C45 H45 120.2 . .
C16 C17 C18 119.4(5) . .
C16 C17 H17 120.3 . .
C18 C17 H17 120.3 . .
C52 C51 C50 117.8(6) . .
C52 C51 H51 121.1 . .
C50 C51 H51 121.1 . .
C51 C52 C53 121.0(7) . .
C51 C52 H52 119.5 . .
C53 C52 H52 119.5 . .

loop_
_geom_bond_atom_site_label_1
_geom_bond_atom_site_label_2
_geom_bond_distance
_geom_bond_site_symmetry_2
Zn1 O12 1.996(3) .
Zn1 O2 2.023(3) .
Zn1 O8 2.026(3) .
Zn1 N1 2.091(4) .
Zn1 N2 2.164(4) .
Zn2 O7 1.913(3) .
Zn2 O11 1.917(3) .
Zn2 O5 1.932(3) 1_565
Zn2 O1 1.996(3) .
O10 C38 1.362(5) .
O10 C37 1.406(5) .
O9 C27 1.356(5) .
O9 C30 1.414(5) .
O4 C16 1.365(5) .
O4 C15 1.416(5) .
O5 C22 1.245(6) .
O5 Zn2 1.933(3) 1_545
O8 C23 1.269(5) .
O3 C5 1.368(5) .
O3 C8 1.428(5) .
O12 C44 1.270(5) .
O11 C44 1.240(5) .
C34 C33 1.338(8) .
C34 C35 1.387(7) .
C34 H34 0.9300 .
O2 C1 1.273(5) .
C14 C9 1.375(6) .
C14 C13 1.381(6) .
C14 C15 1.505(6) .
O6 C22 1.248(6) .
O7 C23 1.252(5) .
O1 C1 1.256(5) .
C36 C31 1.393(6) .
C36 C35 1.403(7) .
C36 C37 1.520(6) .
C2 C3 1.384(6) .
C2 C7 1.378(6) .
C2 C1 1.470(6) .
N1 C45 1.330(6) .
N1 C49 1.373(6) .
C24 C25 1.358(6) .
C24 C29 1.386(6) .
C24 C23 1.498(6) .
C47 C48 1.356(9) .
C47 C46 1.370(8) .
C47 H47 0.9300 .
C13 C12 1.366(7) .
C13 H13 0.9300 .
C28 C27 1.364(6) .
C28 C29 1.376(6) .
C28 H28 0.9300 .
C41 C42 1.367(6) .
C41 C40 1.410(6) .
C41 C44 1.493(6) 2_756
C21 C16 1.351(6) .
C21 C20 1.371(6) .
C21 H21 0.9300 .
C42 C43 1.386(6) .
C42 H42 0.9300 .
C27 C26 1.372(6) .
C22 C19 1.485(6) .
N2 C50 1.331(6) .
N2 C54 1.347(6) .
C9 C10 1.398(6) .
C9 C8 1.499(6) .
C19 C20 1.352(6) .
C19 C18 1.357(6) .
C43 C38 1.373(6) .
C43 H43 0.9300 .
C29 H29 0.9300 .
C31 C32 1.384(6) .
C31 C30 1.504(6) .
C7 C6 1.355(6) .
C7 H7 0.9300 .
C16 C17 1.349(6) .
C5 C4 1.355(6) .
C5 C6 1.380(6) .
C25 C26 1.376(6) .
C25 H25 0.9300 .
C8 H8A 0.9700 .
C8 H8B 0.9700 .
C4 C3 1.369(6) .
C4 H4 0.9300 .
C11 C12 1.348(7) .
C11 C10 1.372(6) .
C11 H11 0.9300 .
C20 H20 0.9300 .
C38 C39 1.376(6) .
C6 H6 0.9300 .
C15 H15A 0.9700 .
C15 H15B 0.9700 .
C40 C39 1.375(6) .
C40 H40 0.9300 .
C3 H3 0.9300 .
C12 H12 0.9300 .
C30 H30A 0.9700 .
C30 H30B 0.9700 .
C44 C41 1.493(6) 2_746
C32 C33 1.362(7) .
C32 H32 0.9300 .
C26 H26 0.9300 .
C35 H35 0.9300 .
C37 H37A 0.9700 .
C37 H37B 0.9700 .
C50 C51 1.405(7) .
C50 C49 1.473(8) .
C10 H10 0.9300 .
C49 C48 1.377(8) .
C48 H48 0.9300 .
C18 C17 1.401(7) .
C18 H18 0.9300 .
C53 C52 1.329(8) .
C53 C54 1.345(7) .
C53 H53 0.9300 .
C46 C45 1.432(7) .
C46 H46 0.9300 .
C39 H39 0.9300 .
C33 H33 0.9300 .
C54 H54 0.9300 .
C45 H45 0.9300 .
C17 H17 0.9300 .
C51 C52 1.329(8) .
C51 H51 0.9300 .
C52 H52 0.9300 .

loop_
_geom_hbond_atom_site_label_D
_geom_hbond_atom_site_label_H
_geom_hbond_atom_site_label_A
_geom_hbond_distance_DH
_geom_hbond_distance_HA
_geom_hbond_distance_DA
_geom_hbond_angle_DHA
_geom_hbond_site_symmetry_A
C51 H51 O5 0.93 2.54 3.190(6) 127.0 4_556
C17 H17 O10 0.93 2.66 3.269(6) 124.2 4_565
C45 H45 O13 0.93 2.53 3.206(8) 129.3 2_746
C28 H28 O4 0.93 2.55 3.477(6) 174.3 4_566
C51 H51 O5 0.93 2.54 3.190(6) 127.0 4_556
C17 H17 O10 0.93 2.66 3.269(6) 124.2 4_565
C45 H45 O13 0.93 2.53 3.206(8) 129.3 2_746
C28 H28 O4 0.93 2.55 3.477(6) 174.3 4_566
C28 H28 O4 0.93 2.55 3.477(6) 174.3 4_566
C45 H45 O13 0.93 2.53 3.206(8) 129.3 2_746
C17 H17 O10 0.93 2.66 3.269(6) 124.2 4_565
C51 H51 O5 0.93 2.54 3.190(6) 127.0 4_556

loop_
_geom_torsion_atom_site_label_1
_geom_torsion_atom_site_label_2
_geom_torsion_atom_site_label_3
_geom_torsion_atom_site_label_4
_geom_torsion
_geom_torsion_site_symmetry_1
_geom_torsion_site_symmetry_2
_geom_torsion_site_symmetry_3
_geom_torsion_site_symmetry_4
C9 C14 C13 C12 0.3(7) . . . .
C15 C14 C13 C12 -179.2(5) . . . .
C40 C41 C42 C43 2.2(7) . . . .
C44 C41 C42 C43 -175.6(4) 2_756 . . .
C30 O9 C27 C28 -173.4(4) . . . .
C30 O9 C27 C26 9.2(7) . . . .
C29 C28 C27 O9 -177.1(4) . . . .
C29 C28 C27 C26 0.5(7) . . . .
Zn2 O5 C22 O6 -1.1(7) 1_545 . . .
Zn2 O5 C22 C19 -179.4(3) 1_545 . . .
C13 C14 C9 C10 -1.0(7) . . . .
C15 C14 C9 C10 178.5(4) . . . .
C13 C14 C9 C8 175.3(4) . . . .
C15 C14 C9 C8 -5.2(7) . . . .
O6 C22 C19 C20 179.0(5) . . . .
O5 C22 C19 C20 -2.6(7) . . . .
O6 C22 C19 C18 -1.7(8) . . . .
O5 C22 C19 C18 176.7(5) . . . .
C41 C42 C43 C38 -0.2(7) . . . .
C27 C28 C29 C24 -0.2(7) . . . .
C25 C24 C29 C28 -0.1(7) . . . .
C23 C24 C29 C28 177.0(4) . . . .
C35 C36 C31 C32 2.0(7) . . . .
C37 C36 C31 C32 -177.9(5) . . . .
C35 C36 C31 C30 179.9(4) . . . .
C37 C36 C31 C30 0.0(7) . . . .
C3 C2 C7 C6 0.7(7) . . . .
C1 C2 C7 C6 -179.0(4) . . . .
C20 C21 C16 C17 -2.7(8) . . . .
C20 C21 C16 O4 178.4(5) . . . .
C15 O4 C16 C21 -12.8(7) . . . .
C15 O4 C16 C17 168.2(5) . . . .
C8 O3 C5 C4 4.8(7) . . . .
C8 O3 C5 C6 -174.7(4) . . . .
C29 C24 C25 C26 0.1(8) . . . .
C23 C24 C25 C26 -176.8(5) . . . .
C5 O3 C8 C9 -87.2(5) . . . .
C14 C9 C8 O3 166.1(4) . . . .
C10 C9 C8 O3 -17.6(6) . . . .
O3 C5 C4 C3 -178.7(4) . . . .
C6 C5 C4 C3 0.9(8) . . . .
C18 C19 C20 C21 2.0(8) . . . .
C22 C19 C20 C21 -178.7(5) . . . .
C16 C21 C20 C19 -0.5(8) . . . .
C37 O10 C38 C43 -28.3(7) . . . .
C37 O10 C38 C39 152.0(5) . . . .
C42 C43 C38 O10 178.4(4) . . . .
C42 C43 C38 C39 -1.8(7) . . . .
C2 C7 C6 C5 -2.4(7) . . . .
C4 C5 C6 C7 1.6(8) . . . .
O3 C5 C6 C7 -178.8(4) . . . .
C16 O4 C15 C14 -163.0(4) . . . .
C9 C14 C15 O4 -87.0(5) . . . .
C13 C14 C15 O4 92.5(5) . . . .
C42 C41 C40 C39 -2.3(7) . . . .
C44 C41 C40 C39 175.5(4) 2_756 . . .
C5 C4 C3 C2 -2.6(8) . . . .
C7 C2 C3 C4 1.8(7) . . . .
C1 C2 C3 C4 -178.5(4) . . . .
C10 C11 C12 C13 -1.5(8) . . . .
C14 C13 C12 C11 1.0(8) . . . .
Zn2 O7 C23 O8 -19.8(8) . . . .
Zn2 O7 C23 C24 163.3(3) . . . .
Zn1 O8 C23 O7 -29.5(7) . . . .
Zn1 O8 C23 C24 147.3(3) . . . .
C25 C24 C23 O7 174.9(5) . . . .
C29 C24 C23 O7 -2.0(7) . . . .
C25 C24 C23 O8 -2.2(7) . . . .
C29 C24 C23 O8 -179.1(4) . . . .
C27 O9 C30 C31 178.6(4) . . . .
C32 C31 C30 O9 86.5(5) . . . .
C36 C31 C30 O9 -91.4(5) . . . .
Zn2 O11 C44 O12 -2.1(9) . . . .
Zn2 O11 C44 C41 176.1(3) . . . 2_746
Zn1 O12 C44 O11 14.4(7) . . . .
Zn1 O12 C44 C41 -163.8(3) . . . 2_746
C36 C31 C32 C33 -2.3(8) . . . .
C30 C31 C32 C33 179.7(5) . . . .
O9 C27 C26 C25 176.9(5) . . . .
C28 C27 C26 C25 -0.4(8) . . . .
C24 C25 C26 C27 0.1(8) . . . .
C33 C34 C35 C36 -0.5(9) . . . .
C31 C36 C35 C34 -0.6(8) . . . .
C37 C36 C35 C34 179.3(5) . . . .
C38 O10 C37 C36 -178.6(4) . . . .
C31 C36 C37 O10 51.9(7) . . . .
C35 C36 C37 O10 -128.0(5) . . . .
Zn2 O1 C1 O2 36.3(7) . . . .
Zn2 O1 C1 C2 -142.3(3) . . . .
Zn1 O2 C1 O1 7.2(7) . . . .
Zn1 O2 C1 C2 -174.1(3) . . . .
C3 C2 C1 O1 165.5(4) . . . .
C7 C2 C1 O1 -14.9(7) . . . .
C3 C2 C1 O2 -13.2(7) . . . .
C7 C2 C1 O2 166.4(4) . . . .
C54 N2 C50 C51 1.4(7) . . . .
Zn1 N2 C50 C51 173.7(4) . . . .
C54 N2 C50 C49 -175.9(4) . . . .
Zn1 N2 C50 C49 -3.6(6) . . . .
C12 C11 C10 C9 0.8(8) . . . .
C14 C9 C10 C11 0.5(7) . . . .
C8 C9 C10 C11 -175.8(5) . . . .
C45 N1 C49 C48 -1.2(7) . . . .
Zn1 N1 C49 C48 179.6(4) . . . .
C45 N1 C49 C50 177.9(5) . . . .
Zn1 N1 C49 C50 -1.4(6) . . . .
N2 C50 C49 N1 3.4(7) . . . .
C51 C50 C49 N1 -173.9(5) . . . .
N2 C50 C49 C48 -177.7(5) . . . .
C51 C50 C49 C48 5.0(9) . . . .
C46 C47 C48 C49 -1.8(12) . . . .
N1 C49 C48 C47 2.6(9) . . . .
C50 C49 C48 C47 -176.4(6) . . . .
C20 C19 C18 C17 -0.5(8) . . . .
C22 C19 C18 C17 -179.8(5) . . . .
C48 C47 C46 C45 -0.4(11) . . . .
C41 C40 C39 C38 0.3(8) . . . .
O10 C38 C39 C40 -178.5(4) . . . .
C43 C38 C39 C40 1.8(8) . . . .
C35 C34 C33 C32 0.3(10) . . . .
C31 C32 C33 C34 1.2(10) . . . .
C50 N2 C54 C53 0.6(8) . . . .
Zn1 N2 C54 C53 -170.7(4) . . . .
C52 C53 C54 N2 -1.6(9) . . . .
C49 N1 C45 C46 -1.1(8) . . . .
Zn1 N1 C45 C46 178.1(4) . . . .
C47 C46 C45 N1 1.8(9) . . . .
C21 C16 C17 C18 4.1(9) . . . .
O4 C16 C17 C18 -176.8(5) . . . .
C19 C18 C17 C16 -2.6(9) . . . .
N2 C50 C51 C52 -2.3(9) . . . .
C49 C50 C51 C52 174.7(6) . . . .
C50 C51 C52 C53 1.2(11) . . . .
C54 C53 C52 C51 0.6(11) . . . .
